data_7157803
loop_
_publ_author_name
'Potopnyk, Mykhaylo A.'
'Kravets, Mykola'
'Luboradzki, Roman'
'Volyniuk, Dmytro'
'Sashuk, Volodymyr'
'Grazulevicius, Juozas Vidas'

_publ_section_title
;
 Carbazole-modified thiazolo[3,2-<i>c</i>][1,3,5,2]oxadiazaborinines
 exhibiting aggregation-induced emission and mechanofluorochromism.
;
_journal_issue 2
_journal_name_full 'Organic &amp; biomolecular chemistry'
_journal_page_first 406
_journal_page_last 415
_journal_paper_doi 10.1039/d0ob02225j
_journal_volume 19
_journal_year 2021
_chemical_formula_moiety 'C22 H14 B F2 N3 O S'
_chemical_formula_sum 'C22 H14 B F2 N3 O S'
_chemical_formula_weight 417.2389
_space_group_crystal_system monoclinic
_space_group_IT_number 14
_space_group_name_Hall '-P 2ybc'
_space_group_name_H-M_alt 'P 1 21/c 1'
_symmetry_Int_Tables_number 14
_atom_sites_solution_primary direct
_audit_creation_date 2020-05-29
_audit_creation_method
;
Olex2 1.3-ac4
(compiled 2018.12.18 svn.r3554 for Rigaku Oxford Diffraction, GUI svn.r1)
;
_audit_update_record
;
2020-07-03 deposited with the CCDC.	2020-12-01 downloaded from the CCDC.
;
_cell_angle_alpha 90
_cell_angle_beta 93.2060(9)
_cell_angle_gamma 90
_cell_formula_units_Z 4
_cell_length_a 13.71398(13)
_cell_length_b 15.00188(15)
_cell_length_c 9.01525(8)
_cell_measurement_reflns_used 11901
_cell_measurement_temperature 100.00(10)
_cell_measurement_theta_max 70.1010
_cell_measurement_theta_min 2.9480
_cell_volume 1851.85(3)
_computing_cell_refinement 'CrysAlisPro 1.171.40.45a (Rigaku OD, 2019)'
_computing_data_collection 'CrysAlisPro 1.171.40.45a (Rigaku OD, 2019)'
_computing_data_reduction 'CrysAlisPro 1.171.40.45a (Rigaku OD, 2019)'
_computing_molecular_graphics 'Olex2 (Dolomanov et al., 2009)'
_computing_publication_material 'Olex2 (Dolomanov et al., 2009)'
_computing_structure_refinement 'olex2.refine (Bourhis et al., 2015)'
_computing_structure_solution 'ShelXS (Sheldrick, 2008)'
_diffrn_ambient_environment N~2~
_diffrn_ambient_temperature 100.00(10)
_diffrn_detector 'CCD plate'
_diffrn_detector_area_resol_mean 16.2974
_diffrn_detector_type Eos
_diffrn_measured_fraction_theta_full 0.9986
_diffrn_measured_fraction_theta_max 0.9986
_diffrn_measurement_details
;
List of Runs (angles in degrees, time in seconds):

  # Type    Start    End  Width  t~exp~   \w     \q     \k     \f   Frames
#--------------------------------------------------------------------------
  1  \w    -19.00   7.00   1.00    1.00    --    0.00  57.00-180.00   26
  2  \w     -2.00  24.00   1.00    1.00    --    0.00  77.00 -30.00   26
  3  \w     -4.00  23.00   1.00    1.00    --    0.00 -77.00-180.00   27
  4  \w     11.00  36.00   1.00    1.00    --    0.00  77.00  30.00   25
  5  \w    -29.00  -3.00   1.00    1.00    --    0.00  77.00 -30.00   26
  6  \w     37.00  65.00   1.00    1.00    --    0.00  57.00-180.00   28
  7  \w    -14.00  50.00   1.00    1.50    --   54.00 -57.00   0.00   64
  8  \w     32.00  90.00   1.00    1.50    --   54.00 -99.00 -90.00   58
  9  \w     38.00 118.00   1.00    1.50    --   54.00  57.00 -30.00   80
 10  \w     40.00  99.00   1.00    1.50    --   54.00  37.00 -90.00   59
 11  \w     38.00  86.00   1.00    1.50    --   54.00-125.00-180.00   48
 12  \w     -7.00  64.00   1.00    1.50    --   54.00 -57.00 150.00   71
 13  \w     30.00 116.00   1.00    1.50    --   54.00  37.00 120.00   86
 14  \w     36.00  73.00   1.00    2.50    --  108.00 -91.00 150.00   37
 15  \w    121.00 146.00   1.00    2.50    --  108.00 111.00 120.00   25
 16  \w     58.00  91.00   1.00    2.50    --  108.00 -91.00  30.00   33
 17  \w     36.00  92.00   1.00    2.50    --  108.00 -91.00  90.00   56
 18  \w    132.00 158.00   1.00    2.50    --  108.00  37.00-180.00   26
 19  \w    112.00 139.00   1.00    2.50    --  108.00 -25.00 120.00   27
 20  \w     58.00  92.00   1.00    2.50    --  108.00 -37.00-120.00   34
 21  \w     74.00 117.00   1.00    2.50    --  108.00  25.00  30.00   43
 22  \w     74.00 108.00   1.00    2.50    --  108.00-111.00-150.00   34
 23  \w    123.00 177.00   1.00    2.50    --  108.00  25.00  30.00   54
 24  \w     39.00  93.00   1.00    2.50    --  108.00 -91.00 -30.00   54
 25  \w    141.00 177.00   1.00    2.50    --  108.00  12.00 -30.00   36
 26  \w     82.00 151.00   1.00    2.50    --  108.00  37.00 120.00   69
 27  \w     84.00 115.00   1.00    2.50    --  108.00 -50.00-180.00   31
 28  \w     38.00  94.00   1.00    2.50    --  108.00 -50.00 150.00   56
 29  \w     82.00 109.00   1.00    2.50    --  108.00  37.00-180.00   27
 30  \w    129.00 155.00   1.00    2.50    --  108.00  63.00  30.00   26
 31  \w     89.00 133.00   1.00    2.50    --  108.00 -77.00 150.00   44
 32  \w    113.00 177.00   1.00    2.50    --  108.00 111.00  60.00   64
 33  \w     45.00  82.00   1.00    2.50    --  108.00 -91.00 -90.00   37
 34  \w     39.00  95.00   1.00    2.50    --  108.00 -25.00 120.00   56
 35  \w    100.00 129.00   1.00    2.50    --  108.00 -50.00   0.00   29
 36  \w     39.00  84.00   1.00    2.50    --  108.00 -50.00   0.00   45
 37  \w     71.00 109.00   1.00    2.50    --  108.00-111.00  90.00   38
 38  \w    113.00 139.00   1.00    2.50    --  108.00 -25.00-180.00   26
 39  \w    103.00 144.00   1.00    2.50    --  108.00  37.00 150.00   41
 40  \w     45.00  70.00   1.00    2.50    --  108.00 -77.00 150.00   25
 41  \w     65.00  93.00   1.00    2.50    --  108.00 -25.00-180.00   28
 42  \w     86.00 145.00   1.00    2.50    --  108.00  25.00  90.00   59
 43  \w     36.00  62.00   1.00    2.50    --  108.00 -25.00-180.00   26
 44  \w     43.00  68.00   1.00    2.50    --  108.00-111.00 -90.00   25
 45  \w     84.00 109.00   1.00    2.50    --  108.00-111.00 -90.00   25
 46  \w     48.00 102.00   1.00    2.50    --  108.00 -91.00   0.00   54
 47  \w     44.00  79.00   1.00    2.50    --  108.00 -63.00 150.00   35
 48  \w     70.00  95.00   1.00    2.50    --  108.00 -63.00 -90.00   25
 49  \w     43.00  84.00   1.00    2.50    --  108.00 -37.00 -60.00   41
 50  \w    112.00 138.00   1.00    2.50    --  108.00  12.00 -30.00   26
 51  \w    109.00 134.00   1.00    2.50    --  108.00 -37.00-120.00   25
 52  \w     59.00  85.00   1.00    2.50    --  108.00 -91.00  60.00   26
 53  \w     65.00 101.00   1.00    2.50    --  108.00-111.00 150.00   36
 54  \w    127.00 152.00   1.00    2.50    --  108.00  77.00  90.00   25
 55  \w     86.00 112.00   1.00    2.50    --  108.00 -37.00   0.00   26
 56  \w     45.00  71.00   1.00    2.50    --  108.00 -37.00   0.00   26
;
_diffrn_measurement_device 'four-circle diffractometer'
_diffrn_measurement_device_type 'SuperNova, Dual, Cu at home/near, Eos'
_diffrn_measurement_method '\w scans'
_diffrn_orient_matrix_type 'CrysAlisPro convention (1999,Acta A55,543-557)'
_diffrn_orient_matrix_UB_11 0.1016937000
_diffrn_orient_matrix_UB_12 -0.0344728000
_diffrn_orient_matrix_UB_13 0.0539400000
_diffrn_orient_matrix_UB_21 0.0434509000
_diffrn_orient_matrix_UB_22 0.0931563000
_diffrn_orient_matrix_UB_23 -0.0250460000
_diffrn_orient_matrix_UB_31 -0.0207045000
_diffrn_orient_matrix_UB_32 0.0263522000
_diffrn_orient_matrix_UB_33 0.1603583000
_diffrn_radiation_monochromator mirror
_diffrn_radiation_probe x-ray
_diffrn_radiation_type 'Cu K\a'
_diffrn_radiation_wavelength 1.54184
_diffrn_reflns_av_R_equivalents 0.0658
_diffrn_reflns_av_unetI/netI 0.0352
_diffrn_reflns_limit_h_max 16
_diffrn_reflns_limit_h_min -16
_diffrn_reflns_limit_k_max 18
_diffrn_reflns_limit_k_min -18
_diffrn_reflns_limit_l_max 10
_diffrn_reflns_limit_l_min -8
_diffrn_reflns_number 17802
_diffrn_reflns_theta_full 70.0843
_diffrn_reflns_theta_max 70.08
_diffrn_reflns_theta_min 3.23
_diffrn_source 'micro-focus sealed X-ray tube'
_diffrn_source_type 'SuperNova (Cu) X-ray Source'
_exptl_absorpt_coefficient_mu 1.905
_exptl_absorpt_correction_T_max 1.00000
_exptl_absorpt_correction_T_min 0.63655
_exptl_absorpt_correction_type multi-scan
_exptl_absorpt_process_details
;
CrysAlisPro 1.171.40.81a (Rigaku Oxford Diffraction, 2020)
Empirical absorption correction using spherical harmonics,
implemented in SCALE3 ABSPACK scaling algorithm.
;
_exptl_crystal_density_diffrn 1.4965
_exptl_crystal_description block
_exptl_crystal_F_000 860.1296
_exptl_crystal_size_max 0.3
_exptl_crystal_size_mid 0.2
_exptl_crystal_size_min 0.06
_refine_diff_density_max 0.3864
_refine_diff_density_min -0.3915
_refine_diff_density_rms 0.0636
_refine_ls_d_res_high 0.8200
_refine_ls_d_res_low 13.6925
_refine_ls_goodness_of_fit_ref 1.0537
_refine_ls_hydrogen_treatment constr
_refine_ls_matrix_type full
_refine_ls_number_constraints 28
_refine_ls_number_parameters 271
_refine_ls_number_reflns 3517
_refine_ls_number_restraints 0
_refine_ls_restrained_S_all 1.0537
_refine_ls_R_factor_all 0.0370
_refine_ls_R_factor_gt 0.0367
_refine_ls_shift/su_max 0.0001
_refine_ls_shift/su_mean 0.0000
_refine_ls_structure_factor_coef Fsqd
_refine_ls_weighting_details 'w=1/[\s^2^(Fo^2^)+(0.0577P)^2^+0.8041P] where P=(Fo^2^+2Fc^2^)/3'
_refine_ls_weighting_scheme calc
_refine_ls_wR_factor_gt 0.0994
_refine_ls_wR_factor_ref 0.0998
_reflns_Friedel_coverage 0.0
_reflns_limit_h_max 16
_reflns_limit_h_min -16
_reflns_limit_k_max 18
_reflns_limit_k_min 0
_reflns_limit_l_max 10
_reflns_limit_l_min 0
_reflns_number_gt 3459
_reflns_number_total 3517
_reflns_threshold_expression I>=2u(I)
_cod_data_source_file d0ob02225j2.cif
_cod_data_source_block MPC711
_cod_depositor_comments 'Adding full bibliography for 7157803.cif.'
_cod_original_cell_volume 1851.86(3)
_cod_database_code 7157803
_oxdiff_exptl_absorpt_empirical_full_min 0.735
_oxdiff_exptl_absorpt_empirical_full_max 1.418
_oxdiff_exptl_absorpt_empirical_details
;
Empirical correction (ABSPACK) includes:
- Absorption correction using spherical harmonics
- Frame scaling
;
_reflns_odcompleteness_completeness 92.93
_reflns_odcompleteness_iscentric 1
_reflns_odcompleteness_theta 74.33
_olex2_refinement_description
;
1. Fixed Uiso
 At 1.2 times of:
  All C(H) groups
2.a Aromatic/amide H refined with riding coordinates:
 C17(H17), C18(H18), C14(H14), C15(H15), C2(H2), C3(H3), C4(H4), C5(H5),
 C11(H11), C10(H10), C9(H9), C8(H8), C21(H21), C22(H22)
;
_olex2_submission_special_instructions 'No special instructions were received'

loop_
_space_group_symop_id
_space_group_symop_operation_xyz
1 x,y,z
2 -x,y+1/2,-z+1/2
3 -x,-y,-z
4 x,-y-1/2,z-1/2

loop_
_atom_site_label
_atom_site_type_symbol
_atom_site_fract_x
_atom_site_fract_y
_atom_site_fract_z
_atom_site_U_iso_or_equiv
_atom_site_adp_type
_atom_site_occupancy
_atom_site_refinement_flags_posn
S1 S 0.41326(2) 0.06686(2) 0.10413(4) 0.01788(12) Uani 1.000000 .
F1 F 0.60448(6) 0.32721(6) 0.09697(10) 0.0230(2) Uani 1.000000 .
F2 F 0.53775(6) 0.34588(6) 0.31899(9) 0.0230(2) Uani 1.000000 .
O1 O 0.43789(7) 0.35844(6) 0.10212(11) 0.0193(2) Uani 1.000000 .
N1 N 0.08982(8) 0.53409(8) -0.29438(13) 0.0167(2) Uani 1.000000 .
N2 N 0.35833(8) 0.23054(8) 0.01189(13) 0.0182(3) Uani 1.000000 .
N3 N 0.49888(8) 0.21174(8) 0.17869(13) 0.0168(2) Uani 1.000000 .
C1 C -0.01138(10) 0.51954(9) -0.29044(15) 0.0167(3) Uani 1.000000 .
C2 C -0.06140(10) 0.45229(10) -0.21999(16) 0.0204(3) Uani 1.000000 .
H2 H -0.02830(10) 0.40764(10) -0.16624(16) 0.0244(4) Uiso 1.000000 R
C3 C -0.16245(11) 0.45467(10) -0.23331(17) 0.0228(3) Uani 1.000000 .
H3 H -0.19782(11) 0.41044(10) -0.18795(17) 0.0273(4) Uiso 1.000000 R
C4 C -0.21279(10) 0.52211(11) -0.31348(17) 0.0228(3) Uani 1.000000 .
H4 H -0.28070(10) 0.52147(11) -0.32136(17) 0.0273(4) Uiso 1.000000 R
C5 C -0.16298(10) 0.58920(10) -0.38061(16) 0.0199(3) Uani 1.000000 .
H5 H -0.19668(10) 0.63394(10) -0.43325(16) 0.0239(4) Uiso 1.000000 R
C6 C -0.06063(10) 0.58908(9) -0.36846(15) 0.0171(3) Uani 1.000000 .
C7 C 0.01300(10) 0.64839(9) -0.42085(15) 0.0172(3) Uani 1.000000 .
C8 C 0.00856(11) 0.72833(9) -0.50177(16) 0.0196(3) Uani 1.000000 .
H8 H -0.05133(11) 0.75389(9) -0.53044(16) 0.0235(4) Uiso 1.000000 R
C9 C 0.09456(11) 0.76829(10) -0.53799(16) 0.0227(3) Uani 1.000000 .
H9 H 0.09249(11) 0.82139(10) -0.59132(16) 0.0273(4) Uiso 1.000000 R
C10 C 0.18533(11) 0.72988(10) -0.49543(17) 0.0227(3) Uani 1.000000 .
H10 H 0.24230(11) 0.75740(10) -0.52313(17) 0.0273(4) Uiso 1.000000 R
C11 C 0.19176(10) 0.65182(10) -0.41299(16) 0.0198(3) Uani 1.000000 .
H11 H 0.25190(10) 0.62676(10) -0.38420(16) 0.0237(4) Uiso 1.000000 R
C12 C 0.10464(10) 0.61244(9) -0.37504(15) 0.0165(3) Uani 1.000000 .
C13 C 0.16245(9) 0.48102(9) -0.22112(15) 0.0163(3) Uani 1.000000 .
C14 C 0.15663(10) 0.38823(10) -0.23173(16) 0.0182(3) Uani 1.000000 .
H14 H 0.10697(10) 0.36192(10) -0.29105(16) 0.0218(3) Uiso 1.000000 R
C15 C 0.22447(10) 0.33560(9) -0.15433(16) 0.0177(3) Uani 1.000000 .
H15 H 0.22024(10) 0.27387(9) -0.16167(16) 0.0213(3) Uiso 1.000000 R
C16 C 0.29982(10) 0.37451(9) -0.06458(15) 0.0165(3) Uani 1.000000 .
C17 C 0.30733(10) 0.46734(10) -0.05878(15) 0.0174(3) Uani 1.000000 .
H17 H 0.35853(10) 0.49373(10) -0.00278(15) 0.0209(3) Uiso 1.000000 R
C18 C 0.23905(10) 0.52036(9) -0.13584(15) 0.0169(3) Uani 1.000000 .
H18 H 0.24419(10) 0.58211(9) -0.13082(15) 0.0202(3) Uiso 1.000000 R
C19 C 0.36927(9) 0.31685(9) 0.02038(15) 0.0161(3) Uani 1.000000 .
C20 C 0.42265(10) 0.18075(9) 0.09540(15) 0.0160(3) Uani 1.000000 .
C21 C 0.51564(10) 0.06256(10) 0.22360(16) 0.0203(3) Uani 1.000000 .
H21 H 0.54233(10) 0.01034(10) 0.26392(16) 0.0243(4) Uiso 1.000000 R
C22 C 0.55193(10) 0.14452(10) 0.25094(16) 0.0203(3) Uani 1.000000 .
H22 H 0.60740(10) 0.15508(10) 0.31253(16) 0.0243(4) Uiso 1.000000 R
B1 B 0.52321(11) 0.31325(10) 0.17742(18) 0.0173(3) Uani 1.000000 .

loop_
_atom_site_aniso_label
_atom_site_aniso_U_11
_atom_site_aniso_U_22
_atom_site_aniso_U_33
_atom_site_aniso_U_12
_atom_site_aniso_U_13
_atom_site_aniso_U_23
S1 0.01526(19) 0.01640(19) 0.0215(2) 0.00020(11) -0.00309(14) 0.00070(11)
F1 0.0134(4) 0.0255(4) 0.0301(5) -0.0024(3) 0.0000(3) 0.0009(3)
F2 0.0224(4) 0.0240(4) 0.0218(4) 0.0009(3) -0.0066(3) -0.0037(3)
O1 0.0136(5) 0.0175(5) 0.0258(5) -0.0000(4) -0.0080(4) -0.0006(4)
N1 0.0104(5) 0.0190(6) 0.0203(6) 0.0005(4) -0.0027(4) 0.0029(5)
N2 0.0135(5) 0.0187(6) 0.0218(6) 0.0005(4) -0.0040(5) 0.0008(5)
N3 0.0121(5) 0.0197(6) 0.0181(6) 0.0011(4) -0.0024(4) 0.0001(4)
C1 0.0112(6) 0.0208(7) 0.0179(6) 0.0005(5) -0.0019(5) -0.0012(5)
C2 0.0161(7) 0.0234(7) 0.0213(7) 0.0006(5) -0.0010(5) 0.0030(5)
C3 0.0169(7) 0.0271(7) 0.0245(7) -0.0027(6) 0.0020(6) 0.0030(6)
C4 0.0100(6) 0.0329(8) 0.0252(7) 0.0006(6) -0.0011(5) -0.0007(6)
C5 0.0149(7) 0.0232(7) 0.0211(7) 0.0051(5) -0.0040(5) -0.0014(5)
C6 0.0149(6) 0.0194(6) 0.0165(6) 0.0014(5) -0.0028(5) -0.0010(5)
C7 0.0153(6) 0.0187(7) 0.0172(7) 0.0008(5) -0.0038(5) -0.0014(5)
C8 0.0191(7) 0.0190(7) 0.0201(7) 0.0023(5) -0.0057(5) -0.0004(5)
C9 0.0273(8) 0.0185(7) 0.0219(7) -0.0016(6) -0.0027(6) 0.0040(5)
C10 0.0203(7) 0.0242(7) 0.0236(7) -0.0062(6) 0.0009(6) 0.0008(6)
C11 0.0153(7) 0.0222(7) 0.0214(7) -0.0006(5) -0.0022(5) 0.0002(5)
C12 0.0158(6) 0.0169(6) 0.0165(6) 0.0000(5) -0.0022(5) -0.0003(5)
C13 0.0116(6) 0.0201(7) 0.0172(6) 0.0017(5) -0.0002(5) 0.0017(5)
C14 0.0123(6) 0.0215(7) 0.0202(7) -0.0017(5) -0.0034(5) -0.0009(5)
C15 0.0145(6) 0.0172(6) 0.0212(7) -0.0009(5) -0.0020(5) 0.0007(5)
C16 0.0117(6) 0.0202(7) 0.0176(7) 0.0012(5) -0.0006(5) 0.0006(5)
C17 0.0121(6) 0.0216(7) 0.0183(7) -0.0014(5) -0.0026(5) -0.0017(5)
C18 0.0146(6) 0.0165(6) 0.0193(7) 0.0006(5) -0.0007(5) -0.0006(5)
C19 0.0106(6) 0.0213(7) 0.0162(6) -0.0011(5) -0.0014(5) -0.0007(5)
C20 0.0128(6) 0.0178(7) 0.0172(7) -0.0003(5) -0.0000(5) -0.0008(5)
C21 0.0168(7) 0.0222(7) 0.0213(7) 0.0041(5) -0.0037(6) 0.0024(5)
C22 0.0154(6) 0.0236(7) 0.0212(7) 0.0031(5) -0.0042(5) 0.0021(5)
B1 0.0123(7) 0.0189(7) 0.0202(8) 0.0002(6) -0.0040(6) -0.0000(6)

loop_
_atom_type.symbol
_atom_type.scat_dispersion_real
_atom_type.scat_dispersion_imag
_atom_type.scat_Cromer_Mann_a1
_atom_type.scat_Cromer_Mann_a2
_atom_type.scat_Cromer_Mann_a3
_atom_type.scat_Cromer_Mann_a4
_atom_type.scat_Cromer_Mann_b1
_atom_type.scat_Cromer_Mann_b2
_atom_type.scat_Cromer_Mann_b3
_atom_type.scat_Cromer_Mann_b4
_atom_type.scat_Cromer_Mann_c
_atom_type.scat_source
_atom_type.scat_dispersion_source
C 0.01920 0.00962 2.31000 1.02000 1.58860 0.86500 20.84390 10.20750 0.56870 51.65120 0.215599998832 'International Tables Volume C Table 6.1.1.4 (pp. 500-502)' 'Henke, Gullikson and Davis, At. Data and Nucl. Data Tables, 1993, 54, 2'
B 0.00963 0.00408 2.05450 1.33260 1.09790 0.70680 23.21850 1.02100 60.34980 0.14030 -0.193200007081 'International Tables Volume C Table 6.1.1.4 (pp. 500-502)' 'Henke, Gullikson and Davis, At. Data and Nucl. Data Tables, 1993, 54, 2'
F 0.07537 0.05506 3.53920 2.64120 1.51700 1.02430 10.28250 4.29440 0.26150 26.14760 0.277599990368 'International Tables Volume C Table 6.1.1.4 (pp. 500-502)' 'Henke, Gullikson and Davis, At. Data and Nucl. Data Tables, 1993, 54, 2'
H 0.00000 0.00000 0.49300 0.32291 0.14019 0.04081 10.51090 26.12570 3.14236 57.79970 0.0030380000826 'International Tables Volume C Table 6.1.1.4 (pp. 500-502)' 'Henke, Gullikson and Davis, At. Data and Nucl. Data Tables, 1993, 54, 2'
O 0.05239 0.03377 3.04850 2.28680 1.54630 0.86700 13.27710 5.70110 0.32390 32.90890 0.250800013542 'International Tables Volume C Table 6.1.1.4 (pp. 500-502)' 'Henke, Gullikson and Davis, At. Data and Nucl. Data Tables, 1993, 54, 2'
N 0.03256 0.01839 12.21260 3.13220 2.01250 1.16630 0.00570 9.89330 28.99750 0.58260 -11.5290002823 'International Tables Volume C Table 6.1.1.4 (pp. 500-502)' 'Henke, Gullikson and Davis, At. Data and Nucl. Data Tables, 1993, 54, 2'
S 0.33537 0.55136 6.90530 5.20340 1.43790 1.58630 1.46790 22.21510 0.25360 56.17200 0.866900026798 'International Tables Volume C Table 6.1.1.4 (pp. 500-502)' 'Henke, Gullikson and Davis, At. Data and Nucl. Data Tables, 1993, 54, 2'

loop_
_geom_angle_atom_site_label_1
_geom_angle_atom_site_label_2
_geom_angle_atom_site_label_3
_geom_angle
_geom_angle_site_symmetry_1
_geom_angle_site_symmetry_3
_geom_angle_publ_flag
C21 S1 C20 90.30(7) . . ?
B1 O1 C19 124.01(11) . . ?
C12 N1 C1 108.34(11) . . ?
C13 N1 C1 124.91(11) . . ?
C13 N1 C12 126.64(11) . . ?
C20 N2 C19 116.49(12) . . ?
C22 N3 C20 112.64(12) . . ?
B1 N3 C20 119.79(12) . . ?
B1 N3 C22 127.42(12) . . ?
C2 C1 N1 129.45(13) . . ?
C6 C1 N1 108.56(12) . . ?
C6 C1 C2 121.95(13) . . ?
C3 C2 C1 117.24(13) . . ?
C4 C3 C2 121.65(14) . . ?
C5 C4 C3 120.82(13) . . ?
C6 C5 C4 118.97(13) . . ?
C5 C6 C1 119.33(13) . . ?
C7 C6 C1 107.15(12) . . ?
C7 C6 C5 133.52(13) . . ?
C8 C7 C6 133.27(13) . . ?
C12 C7 C6 107.27(12) . . ?
C12 C7 C8 119.47(13) . . ?
C9 C8 C7 118.82(13) . . ?
C10 C9 C8 120.90(13) . . ?
C11 C10 C9 121.41(14) . . ?
C12 C11 C10 117.39(13) . . ?
C7 C12 N1 108.67(12) . . ?
C11 C12 N1 129.34(13) . . ?
C11 C12 C7 121.96(13) . . ?
C14 C13 N1 119.62(12) . . ?
C18 C13 N1 120.58(12) . . ?
C18 C13 C14 119.79(12) . . ?
C15 C14 C13 120.08(12) . . ?
C16 C15 C14 120.50(13) . . ?
C17 C16 C15 119.11(13) . . ?
C19 C16 C15 119.36(13) . . ?
C19 C16 C17 121.52(12) . . ?
C18 C17 C16 120.47(12) . . ?
C17 C18 C13 119.97(13) . . ?
N2 C19 O1 125.30(13) . . ?
C16 C19 O1 115.72(12) . . ?
C16 C19 N2 118.97(12) . . ?
N2 C20 S1 121.83(10) . . ?
N3 C20 S1 112.28(10) . . ?
N3 C20 N2 125.89(13) . . ?
C22 C21 S1 111.16(11) . . ?
C21 C22 N3 113.61(13) . . ?
F2 B1 F1 110.83(12) . . ?
O1 B1 F1 109.26(12) . . ?
O1 B1 F2 109.43(12) . . ?
N3 B1 F1 109.38(12) . . ?
N3 B1 F2 111.22(12) . . ?
N3 B1 O1 106.62(11) . . ?

loop_
_geom_bond_atom_site_label_1
_geom_bond_atom_site_label_2
_geom_bond_distance
_geom_bond_site_symmetry_2
_geom_bond_publ_flag
S1 C20 1.7155(14) . ?
S1 C21 1.7223(15) . ?
F1 B1 1.3793(18) . ?
F2 B1 1.3711(18) . ?
O1 C19 1.3192(16) . ?
O1 B1 1.4835(17) . ?
N1 C1 1.4074(17) . ?
N1 C12 1.4028(18) . ?
N1 C13 1.4103(17) . ?
N2 C19 1.3053(19) . ?
N2 C20 1.3523(18) . ?
N3 C20 1.3360(18) . ?
N3 C22 1.3848(18) . ?
N3 B1 1.5592(19) . ?
C1 C2 1.393(2) . ?
C1 C6 1.4092(19) . ?
C2 C3 1.385(2) . ?
C3 C4 1.402(2) . ?
C4 C5 1.376(2) . ?
C5 C6 1.4018(19) . ?
C6 C7 1.4450(19) . ?
C7 C8 1.403(2) . ?
C7 C12 1.4081(19) . ?
C8 C9 1.378(2) . ?
C9 C10 1.405(2) . ?
C10 C11 1.387(2) . ?
C11 C12 1.393(2) . ?
C13 C14 1.397(2) . ?
C13 C18 1.3973(19) . ?
C14 C15 1.3796(19) . ?
C15 C16 1.4035(19) . ?
C16 C17 1.397(2) . ?
C16 C19 1.4698(18) . ?
C17 C18 1.3854(19) . ?
C21 C22 1.344(2) . ?
